data_7010626
loop_
_publ_author_name
'Arvin Moser'
'Glenn P. A. Yap'
'Christian Detellier'

_publ_section_title
;
 Concurrent insertion of cationic guest and solvent molecules in
 molecular receptors. Co-complexation of the sodium cation and
 acetonitrile by a calix[4]arene tetra-acetamide
;
_journal_issue 3
_journal_name_full 'J. Chem. Soc., Dalton Trans.'
_journal_page_first 428
_journal_page_last 434
_journal_paper_doi 10.1039/b101322j
_journal_year 2002
_chemical_formula_sum 'C72 H106 N6 O8'
_chemical_formula_weight 1183.63
_chemical_name_systematic
; 
? 
;
_space_group_IT_number 4
_symmetry_cell_setting monoclinic
_symmetry_space_group_name_Hall 'P 2yb'
_symmetry_space_group_name_H-M 'P 1 21 1'
_atom_sites_solution_hydrogens geom
_atom_sites_solution_primary direct
_atom_sites_solution_secondary difmap
_audit_creation_method SHELXL-97
_cell_angle_alpha 90.00
_cell_angle_beta 96.382(3)
_cell_angle_gamma 90.00
_cell_formula_units_Z 2
_cell_length_a 11.380(2)
_cell_length_b 26.899(5)
_cell_length_c 11.468(2)
_cell_measurement_reflns_used 'reflections from 60 data frames'
_cell_measurement_temperature 203(2)
_cell_measurement_theta_max 28.29
_cell_measurement_theta_min 1.47
_cell_volume 3488.7(11)
_computing_cell_refinement 'Bruker SMART'
_computing_data_collection 'Bruker SMART'
_computing_data_reduction 'Bruker SHELXTL'
_computing_molecular_graphics 'Bruker SHELXTL'
_computing_publication_material 'Bruker SHELXTL'
_computing_structure_refinement 'SHELXL-97 (Sheldrick, 1997)'
_computing_structure_solution 'SHELXS-97 (Sheldrick, 1990)'
_diffrn_ambient_temperature 203(2)
_diffrn_measured_fraction_theta_full 0.998
_diffrn_measured_fraction_theta_max 0.998
_diffrn_measurement_device_type 'CCD area detector'
_diffrn_measurement_method 'phi and omega scans'
_diffrn_radiation_monochromator graphite
_diffrn_radiation_source 'fine-focus sealed tube'
_diffrn_radiation_type MoK\a
_diffrn_radiation_wavelength 0.71073
_diffrn_reflns_av_R_equivalents 0.0420
_diffrn_reflns_av_sigmaI/netI 0.1010
_diffrn_reflns_limit_h_max 12
_diffrn_reflns_limit_h_min -12
_diffrn_reflns_limit_k_max 29
_diffrn_reflns_limit_k_min -29
_diffrn_reflns_limit_l_max 12
_diffrn_reflns_limit_l_min 0
_diffrn_reflns_number 27031
_diffrn_reflns_theta_full 23.25
_diffrn_reflns_theta_max 23.25
_diffrn_reflns_theta_min 1.79
_diffrn_standards_decay_% <1
_diffrn_standards_number '50 standard frames at start and end'
_exptl_absorpt_coefficient_mu 0.073
_exptl_absorpt_correction_T_max 0.928075
_exptl_absorpt_correction_T_min 0.615225
_exptl_absorpt_correction_type multi-scan
_exptl_absorpt_process_details 'Blessing,R., Acta Cryst. (1995) A51 33-38.'
_exptl_crystal_colour colourless
_exptl_crystal_density_diffrn 1.127
_exptl_crystal_density_method 'not measured'
_exptl_crystal_description block
_exptl_crystal_F_000 1288
_exptl_crystal_size_max 0.2
_exptl_crystal_size_mid 0.2
_exptl_crystal_size_min 0.2
_refine_diff_density_max 0.748
_refine_diff_density_min -0.327
_refine_diff_density_rms 0.091
_refine_ls_abs_structure_details 'Flack H D (1983), Acta Cryst. A39, 876-881'
_refine_ls_abs_structure_Flack 1(2)
_refine_ls_extinction_coef 0.017(3)
_refine_ls_extinction_expression Fc^*^=kFc[1+0.001xFc^2^\l^3^/sin(2\q)]^-1/4^
_refine_ls_extinction_method SHELXL
_refine_ls_goodness_of_fit_ref 1.055
_refine_ls_hydrogen_treatment mixed
_refine_ls_matrix_type full
_refine_ls_number_parameters 814
_refine_ls_number_reflns 9863
_refine_ls_number_restraints 968
_refine_ls_restrained_S_all 1.059
_refine_ls_R_factor_all 0.1258
_refine_ls_R_factor_gt 0.1090
_refine_ls_shift/su_max 0.018
_refine_ls_shift/su_mean 0.005
_refine_ls_structure_factor_coef Fsqd
_refine_ls_weighting_details 'calc w=1/[\s^2^(Fo^2^)+(0.2000P)^2^+0.0000P] where P=(Fo^2^+2Fc^2^)/3'
_refine_ls_weighting_scheme calc
_refine_ls_wR_factor_gt 0.2855
_refine_ls_wR_factor_ref 0.2963
_reflns_number_gt 7643
_reflns_number_total 9863
_reflns_threshold_expression >2sigma(I)
_cod_data_source_file b101322j.txt
_cod_data_source_block (MeCN,1)
_cod_depositor_comments
;
The following automatic conversions were performed:
'_symmetry_cell_setting' value 'Monoclinic' changed to 'monoclinic'
according to '/home/saulius/struct/CIF-dictionaries/cif_core.dic'
dictionary named 'cif_core.dic' version 2.4.1 from 2010-06-29.

Automatic conversion script
Id: cif_fix_enum 1527 2010-12-29 10:47:43Z saulius 
;
_cod_original_cell_volume 3489(1)
_cod_original_sg_symbol_H-M P2(1)
_cod_database_code 7010626

loop_
_symmetry_equiv_pos_as_xyz
'x, y, z'
'-x, y+1/2, -z'

loop_
_atom_site_label
_atom_site_type_symbol
_atom_site_fract_x
_atom_site_fract_y
_atom_site_fract_z
_atom_site_U_iso_or_equiv
_atom_site_adp_type
_atom_site_occupancy
_atom_site_symmetry_multiplicity
_atom_site_calc_flag
_atom_site_refinement_flags
_atom_site_disorder_assembly
_atom_site_disorder_group
N1 N 1.1376(7) 0.5686(3) 0.8746(8) 0.125(3) Uani 1 1 d DU . .
N2 N 1.0656(8) 0.6416(4) 0.3883(7) 0.141(3) Uani 1 1 d DU . .
N3 N 0.5731(10) 0.5639(3) 0.3329(6) 0.137(4) Uani 1 1 d DU . .
N4 N 0.6301(10) 0.4878(2) 0.8542(8) 0.126(3) Uani 1 1 d U . .
N5 N 0.5919(12) 0.8842(5) 0.8749(14) 0.179(5) Uani 1 1 d U . .
N6 N 0.8597(14) 0.4888(5) 0.6773(14) 0.182(6) Uani 1 1 d U . .
O1 O 0.9201(4) 0.66757(16) 0.8470(4) 0.0634(11) Uani 1 1 d U A .
O2 O 1.1346(7) 0.6444(3) 0.7708(8) 0.083(2) Uani 0.648(12) 1 d PU A 1
O2' O 0.9443(13) 0.5688(5) 0.9585(15) 0.083(2) Uani 0.35 1 d PU A 2
O3 O 0.8873(4) 0.70689(13) 0.5833(3) 0.0522(10) Uani 1 1 d U . .
O4 O 0.8652(7) 0.6702(3) 0.3538(6) 0.076(2) Uani 0.639(10) 1 d PU B 1
O4' O 1.1117(11) 0.6607(6) 0.5975(11) 0.076(2) Uani 0.36 1 d PU B 2
O5 O 0.6241(3) 0.66458(13) 0.5520(3) 0.0500(9) Uani 1 1 d U . .
O6 O 0.5422(11) 0.5676(3) 0.5282(7) 0.097(3) Uani 0.584(10) 1 d PU C 1
O6' O 0.6837(16) 0.6476(4) 0.3334(10) 0.097(3) Uani 0.42 1 d PU C 2
O7 O 0.6570(3) 0.62259(12) 0.8221(3) 0.0453(9) Uani 1 1 d U . .
O8 O 0.7780(8) 0.5491(3) 0.9512(8) 0.080(2) Uani 0.604(10) 1 d PU D 1
O8' O 0.5523(12) 0.5446(4) 0.6981(11) 0.080(2) Uani 0.40 1 d PU D 2
C1 C 0.8510(4) 0.7084(2) 1.0137(4) 0.0451(12) Uani 1 1 d U . .
C2 C 0.8553(5) 0.7499(2) 1.0843(5) 0.0537(14) Uani 1 1 d U . .
H2A H 0.8148 0.7491 1.1514 0.064 Uiso 1 1 calc R . .
C3 C 0.9172(5) 0.7935(3) 1.0613(5) 0.0621(16) Uani 1 1 d U . .
C4 C 0.9728(5) 0.7934(3) 0.9608(6) 0.0630(17) Uani 1 1 d U . .
H4A H 1.0119 0.8224 0.9405 0.076 Uiso 1 1 calc R . .
C5 C 0.9732(5) 0.7519(2) 0.8876(5) 0.0544(14) Uani 1 1 d U . .
C6 C 0.9149(5) 0.7094(2) 0.9164(5) 0.0497(13) Uani 1 1 d U . .
C7 C 0.9274(7) 0.8364(3) 1.1501(8) 0.092(2) Uani 1 1 d U . .
C8 C 0.8076(12) 0.8499(4) 1.1771(14) 0.152(5) Uani 1 1 d U . .
H8A H 0.7642 0.8651 1.1088 0.228 Uiso 1 1 calc R . .
H8B H 0.8135 0.8731 1.2421 0.228 Uiso 1 1 calc R . .
H8C H 0.7665 0.8202 1.1982 0.228 Uiso 1 1 calc R . .
C9 C 0.9702(16) 0.8100(7) 1.2809(10) 0.182(5) Uani 1 1 d U . .
H9A H 0.9098 0.7870 1.3004 0.274 Uiso 1 1 calc R . .
H9B H 0.9816 0.8356 1.3406 0.274 Uiso 1 1 calc R . .
H9C H 1.0439 0.7923 1.2770 0.274 Uiso 1 1 calc R . .
C10 C 1.0204(14) 0.8676(5) 1.1406(13) 0.182(7) Uani 1 1 d U . .
H10A H 1.0099 0.8841 1.0649 0.274 Uiso 1 1 calc R . .
H10B H 1.0933 0.8486 1.1475 0.274 Uiso 1 1 calc R . .
H10C H 1.0241 0.8922 1.2026 0.274 Uiso 1 1 calc R . .
C11 C 0.9898(10) 0.6314(3) 0.8823(7) 0.097(2) Uani 1 1 d U . .
H11A H 0.9402 0.6015 0.8785 0.116 Uiso 1 1 calc R A 1
H11B H 1.0139 0.6375 0.9658 0.116 Uiso 1 1 calc R A 1
C12 C 1.0887(10) 0.6183(4) 0.8362(9) 0.068(2) Uani 0.648(12) 1 d PU A 1
C12' C 1.0329(19) 0.5864(7) 0.9149(17) 0.068(2) Uani 0.35 1 d PU A 2
C13 C 1.1003(15) 0.5264(6) 0.9302(19) 0.192(7) Uani 1 1 d DU A .
H13A H 1.0149 0.5282 0.9344 0.230 Uiso 1 1 calc R . .
H13B H 1.1164 0.4967 0.8850 0.230 Uiso 1 1 calc R . .
C14 C 1.158(3) 0.5230(12) 1.040(2) 0.324(18) Uani 1 1 d DU . .
H14A H 1.1305 0.4940 1.0792 0.486 Uiso 1 1 calc R A .
H14B H 1.1427 0.5526 1.0842 0.486 Uiso 1 1 calc R . .
H14C H 1.2424 0.5201 1.0354 0.486 Uiso 1 1 calc R . .
C15 C 1.2456(9) 0.5653(4) 0.8315(11) 0.111(3) Uani 1 1 d DU A .
H15A H 1.3000 0.5456 0.8851 0.134 Uiso 1 1 calc R . .
H15B H 1.2793 0.5987 0.8262 0.134 Uiso 1 1 calc R . .
C16 C 1.2331(15) 0.5435(6) 0.7217(13) 0.168(5) Uani 1 1 d DU . .
H16A H 1.3095 0.5419 0.6919 0.251 Uiso 1 1 calc R A .
H16B H 1.1791 0.5630 0.6687 0.251 Uiso 1 1 calc R . .
H16C H 1.2019 0.5101 0.7274 0.251 Uiso 1 1 calc R . .
C17 C 1.0278(5) 0.7573(2) 0.7714(5) 0.0555(14) Uani 1 1 d U B .
H17A H 1.0458 0.7243 0.7422 0.067 Uiso 1 1 calc R . .
H17B H 1.1022 0.7759 0.7856 0.067 Uiso 1 1 calc R . .
C18 C 0.9462(5) 0.7839(2) 0.6799(6) 0.0559(14) Uani 1 1 d U . .
C19 C 0.9415(6) 0.8356(3) 0.6820(7) 0.0684(17) Uani 1 1 d U B .
H19A H 0.9938 0.8531 0.7364 0.082 Uiso 1 1 calc R . .
C20 C 0.8607(7) 0.8617(2) 0.6051(7) 0.0727(18) Uani 1 1 d U . .
C21 C 0.7825(7) 0.8353(2) 0.5257(6) 0.0647(16) Uani 1 1 d U B .
H21A H 0.7267 0.8525 0.4741 0.078 Uiso 1 1 calc R . .
C22 C 0.7867(5) 0.7826(2) 0.5224(5) 0.0474(12) Uani 1 1 d U . .
C23 C 0.8744(5) 0.7582(2) 0.5935(5) 0.0488(13) Uani 1 1 d U B .
C24 C 0.8615(9) 0.9190(3) 0.6051(9) 0.103(3) Uani 1 1 d U B .
C25 C 0.885(3) 0.9384(4) 0.7257(13) 0.246(9) Uani 1 1 d U . .
H25A H 0.8843 0.9745 0.7237 0.369 Uiso 1 1 calc R B .
H25B H 0.9613 0.9269 0.7607 0.369 Uiso 1 1 calc R . .
H25C H 0.8239 0.9268 0.7719 0.369 Uiso 1 1 calc R . .
C26 C 0.9575(16) 0.9374(3) 0.5335(15) 0.198(8) Uani 1 1 d U . .
H26A H 0.9401 0.9264 0.4529 0.298 Uiso 1 1 calc R B .
H26B H 1.0333 0.9241 0.5661 0.298 Uiso 1 1 calc R . .
H26C H 0.9602 0.9734 0.5358 0.298 Uiso 1 1 calc R . .
C27 C 0.7432(14) 0.9378(3) 0.571(3) 0.257(10) Uani 1 1 d U . .
H27A H 0.7142 0.9252 0.4943 0.385 Uiso 1 1 calc R B .
H27B H 0.7451 0.9738 0.5692 0.385 Uiso 1 1 calc R . .
H27C H 0.6913 0.9270 0.6280 0.385 Uiso 1 1 calc R . .
C28 C 0.9856(10) 0.6949(3) 0.5292(9) 0.053(2) Uani 0.639(10) 1 d PU B 1
H28A H 1.0368 0.6735 0.5819 0.063 Uiso 0.639(10) 1 calc PR B 1
H28B H 1.0295 0.7255 0.5176 0.063 Uiso 0.639(10) 1 calc PR B 1
C29 C 0.9595(11) 0.6685(4) 0.4099(9) 0.067(2) Uani 0.639(10) 1 d PU B 1
C28' C 0.9228(19) 0.6868(7) 0.4898(18) 0.053(2) Uani 0.36 1 d PU B 2
H28C H 0.9240 0.7130 0.4305 0.063 Uiso 0.361(10) 1 calc PR B 2
H28D H 0.8628 0.6626 0.4594 0.063 Uiso 0.361(10) 1 calc PR B 2
C29' C 1.0387(18) 0.6615(7) 0.4994(16) 0.067(2) Uani 0.36 1 d PU B 2
C30 C 1.1859(17) 0.6129(10) 0.4333(14) 0.240(10) Uani 1 1 d DU B .
H30A H 1.2014 0.6147 0.5190 0.288 Uiso 1 1 calc R . .
H30B H 1.1806 0.5779 0.4100 0.288 Uiso 1 1 calc R . .
C31 C 1.2734(16) 0.6362(11) 0.382(3) 0.294(14) Uani 1 1 d DU . .
H31A H 1.3491 0.6213 0.4094 0.440 Uiso 1 1 calc R B .
H31B H 1.2748 0.6712 0.4027 0.440 Uiso 1 1 calc R . .
H31C H 1.2587 0.6328 0.2975 0.440 Uiso 1 1 calc R . .
C32 C 1.0327(15) 0.6253(5) 0.2527(10) 0.162(6) Uani 1 1 d DU B .
H32A H 0.9852 0.6510 0.2089 0.195 Uiso 1 1 calc R . .
H32B H 1.1044 0.6195 0.2146 0.195 Uiso 1 1 calc R . .
C33 C 0.967(3) 0.5808(7) 0.2586(15) 0.274(13) Uani 1 1 d DU . .
H33A H 0.9420 0.5691 0.1799 0.412 Uiso 1 1 calc R B .
H33B H 0.8982 0.5872 0.2991 0.412 Uiso 1 1 calc R . .
H33C H 1.0162 0.5558 0.3011 0.412 Uiso 1 1 calc R . .
C34 C 0.6919(6) 0.7556(2) 0.4395(5) 0.0521(13) Uani 1 1 d U B .
H34A H 0.6746 0.7747 0.3669 0.063 Uiso 1 1 calc R . .
H34B H 0.7211 0.7228 0.4193 0.063 Uiso 1 1 calc R . .
C35 C 0.5814(5) 0.7499(2) 0.4986(4) 0.0485(13) Uani 1 1 d U . .
C36 C 0.5037(6) 0.7895(2) 0.4981(5) 0.0634(16) Uani 1 1 d U B .
H36A H 0.5192 0.8185 0.4568 0.076 Uiso 1 1 calc R . .
C37 C 0.4039(6) 0.7876(3) 0.5568(5) 0.0657(17) Uani 1 1 d U . .
C38 C 0.3830(5) 0.7456(2) 0.6181(5) 0.0562(15) Uani 1 1 d U B .
H38A H 0.3154 0.7445 0.6582 0.067 Uiso 1 1 calc R . .
C39 C 0.4575(4) 0.7043(2) 0.6238(4) 0.0400(11) Uani 1 1 d U . .
C40 C 0.5537(5) 0.7062(2) 0.5571(4) 0.0409(11) Uani 1 1 d U B .
C41 C 0.3120(10) 0.8324(4) 0.5480(9) 0.119(3) Uani 1 1 d U B .
C42 C 0.3361(15) 0.8687(5) 0.4667(13) 0.192(7) Uani 1 1 d U . .
H42A H 0.4107 0.8847 0.4930 0.288 Uiso 1 1 calc R B .
H42B H 0.2733 0.8932 0.4597 0.288 Uiso 1 1 calc R . .
H42C H 0.3410 0.8532 0.3910 0.288 Uiso 1 1 calc R . .
C43 C 0.2963(13) 0.8486(4) 0.6684(10) 0.137(4) Uani 1 1 d U . .
H43A H 0.3680 0.8646 0.7034 0.205 Uiso 1 1 calc R B .
H43B H 0.2797 0.8198 0.7151 0.205 Uiso 1 1 calc R . .
H43C H 0.2308 0.8718 0.6659 0.205 Uiso 1 1 calc R . .
C44 C 0.1878(11) 0.8077(6) 0.4995(11) 0.160(4) Uani 1 1 d U . .
H44A H 0.1266 0.8329 0.4930 0.240 Uiso 1 1 calc R B .
H44B H 0.1681 0.7820 0.5533 0.240 Uiso 1 1 calc R . .
H44C H 0.1938 0.7932 0.4229 0.240 Uiso 1 1 calc R . .
C45 C 0.6105(11) 0.6402(4) 0.4371(10) 0.059(2) Uani 0.584(10) 1 d PU C 1
H45A H 0.6863 0.6415 0.4041 0.071 Uiso 0.584(10) 1 calc PR C 1
H45B H 0.5527 0.6589 0.3845 0.071 Uiso 0.584(10) 1 calc PR C 1
C46 C 0.5709(12) 0.5867(4) 0.4399(10) 0.068(2) Uani 0.584(10) 1 d PU C 1
C45' C 0.5706(16) 0.6288(6) 0.4902(13) 0.059(2) Uani 0.42 1 d PU C 2
H45C H 0.4867 0.6375 0.4744 0.071 Uiso 0.416(10) 1 calc PR C 2
H45D H 0.5755 0.5986 0.5384 0.071 Uiso 0.416(10) 1 calc PR C 2
C46' C 0.6157(17) 0.6164(7) 0.3747(14) 0.068(2) Uani 0.42 1 d PU C 2
C47 C 0.6001(18) 0.5766(6) 0.2205(11) 0.204(7) Uani 1 1 d DU C .
H47A H 0.6483 0.5505 0.1895 0.245 Uiso 1 1 calc R . .
H47B H 0.6441 0.6079 0.2227 0.245 Uiso 1 1 calc R . .
C48 C 0.474(2) 0.5822(13) 0.1385(14) 0.316(15) Uani 1 1 d DU . .
H48A H 0.4878 0.5905 0.0590 0.474 Uiso 1 1 calc R C .
H48B H 0.4274 0.6083 0.1697 0.474 Uiso 1 1 calc R . .
H48C H 0.4306 0.5510 0.1382 0.474 Uiso 1 1 calc R . .
C49 C 0.528(2) 0.5163(6) 0.3464(13) 0.218(8) Uani 1 1 d DU C .
H49A H 0.4826 0.5051 0.2733 0.262 Uiso 1 1 calc R . .
H49B H 0.4753 0.5160 0.4088 0.262 Uiso 1 1 calc R . .
C50 C 0.640(3) 0.4806(10) 0.380(2) 0.355(18) Uani 1 1 d DU . .
H50A H 0.6132 0.4477 0.3992 0.533 Uiso 1 1 calc R C .
H50B H 0.6887 0.4943 0.4476 0.533 Uiso 1 1 calc R . .
H50C H 0.6865 0.4785 0.3143 0.533 Uiso 1 1 calc R . .
C51 C 0.4381(5) 0.6609(2) 0.7024(5) 0.0446(12) Uani 1 1 d U B .
H51A H 0.4800 0.6317 0.6770 0.054 Uiso 1 1 calc R . .
H51B H 0.3536 0.6530 0.6965 0.054 Uiso 1 1 calc R . .
C52 C 0.4832(4) 0.67318(19) 0.8296(4) 0.0397(11) Uani 1 1 d U . .
C53 C 0.4200(5) 0.7043(2) 0.8953(5) 0.0523(14) Uani 1 1 d U B .
H53A H 0.3451 0.7151 0.8620 0.063 Uiso 1 1 calc R . .
C54 C 0.4593(6) 0.7204(3) 1.0054(6) 0.0673(18) Uani 1 1 d U . .
C55 C 0.5744(6) 0.7061(2) 1.0508(5) 0.0580(15) Uani 1 1 d U B .
H55A H 0.6056 0.7177 1.1251 0.070 Uiso 1 1 calc R . .
C56 C 0.6424(5) 0.6756(2) 0.9892(4) 0.0435(12) Uani 1 1 d U . .
C57 C 0.5937(4) 0.65695(18) 0.8810(4) 0.0368(11) Uani 1 1 d U B .
C58 C 0.3805(8) 0.7528(5) 1.0761(7) 0.113(3) Uani 1 1 d U B .
C59 C 0.3327(13) 0.7968(6) 1.0026(11) 0.164(5) Uani 1 1 d U . .
H59A H 0.2836 0.8170 1.0478 0.246 Uiso 1 1 calc R B .
H59B H 0.2858 0.7848 0.9324 0.246 Uiso 1 1 calc R . .
H59C H 0.3980 0.8166 0.9807 0.246 Uiso 1 1 calc R . .
C60 C 0.2574(12) 0.7254(7) 1.0758(14) 0.181(5) Uani 1 1 d U . .
H60A H 0.2679 0.6953 1.1223 0.272 Uiso 1 1 calc R B .
H60B H 0.2271 0.7169 0.9959 0.272 Uiso 1 1 calc R . .
H60C H 0.2019 0.7471 1.1090 0.272 Uiso 1 1 calc R . .
C61 C 0.4338(14) 0.7630(9) 1.1904(12) 0.277(11) Uani 1 1 d U . .
H61A H 0.4575 0.7320 1.2296 0.415 Uiso 1 1 calc R B .
H61B H 0.3778 0.7801 1.2340 0.415 Uiso 1 1 calc R . .
H61C H 0.5028 0.7838 1.1862 0.415 Uiso 1 1 calc R . .
C62 C 0.6164(12) 0.5742(4) 0.8125(11) 0.059(2) Uani 0.604(10) 1 d PU D 1
H62A H 0.6153 0.5637 0.7306 0.070 Uiso 0.604(10) 1 calc PR D 1
H62B H 0.5347 0.5735 0.8319 0.070 Uiso 0.604(10) 1 calc PR D 1
C63 C 0.6883(11) 0.5367(4) 0.8900(10) 0.063(2) Uani 0.604(10) 1 d PU D 1
C62' C 0.6645(19) 0.5739(7) 0.8705(17) 0.059(2) Uani 0.40 1 d PU D 2
H62C H 0.6339 0.5745 0.9470 0.070 Uiso 0.396(10) 1 calc PR D 2
H62D H 0.7479 0.5641 0.8834 0.070 Uiso 0.396(10) 1 calc PR D 2
C63' C 0.5973(16) 0.5354(7) 0.7943(15) 0.063(2) Uani 0.40 1 d PU D 2
C64 C 0.5623(17) 0.4473(5) 0.7514(14) 0.161(5) Uani 1 1 d U D .
H64A H 0.5447 0.4641 0.6757 0.193 Uiso 1 1 calc R . .
H64B H 0.6140 0.4189 0.7410 0.193 Uiso 1 1 calc R . .
C65 C 0.4699(18) 0.4333(6) 0.788(3) 0.236(10) Uani 1 1 d U . .
H65A H 0.4277 0.4111 0.7314 0.354 Uiso 1 1 calc R D .
H65B H 0.4207 0.4618 0.8006 0.354 Uiso 1 1 calc R . .
H65C H 0.4887 0.4158 0.8620 0.354 Uiso 1 1 calc R . .
C66 C 0.7435(11) 0.4528(4) 0.9487(14) 0.142(4) Uani 1 1 d U D .
H66A H 0.7614 0.4221 0.9082 0.170 Uiso 1 1 calc R . .
H66B H 0.8161 0.4727 0.9594 0.170 Uiso 1 1 calc R . .
C67 C 0.7128(17) 0.4411(6) 1.0532(18) 0.204(8) Uani 1 1 d U . .
H67A H 0.7751 0.4216 1.0958 0.306 Uiso 1 1 calc R D .
H67B H 0.6401 0.4220 1.0438 0.306 Uiso 1 1 calc R . .
H67C H 0.7007 0.4713 1.0966 0.306 Uiso 1 1 calc R . .
C68 C 0.7695(5) 0.6641(2) 1.0378(5) 0.0512(13) Uani 1 1 d U B .
H68A H 0.7962 0.6340 1.0006 0.061 Uiso 1 1 calc R . .
H68B H 0.7738 0.6581 1.1224 0.061 Uiso 1 1 calc R . .
C69 C 0.6551(7) 0.7986(3) 0.8140(7) 0.0770(19) Uani 1 1 d U . .
H69A H 0.6834 0.8004 0.7374 0.116 Uiso 1 1 calc R . .
H69B H 0.5876 0.7764 0.8105 0.116 Uiso 1 1 calc R . .
H69C H 0.7176 0.7862 0.8709 0.116 Uiso 1 1 calc R . .
C70 C 0.6211(9) 0.8465(4) 0.8480(9) 0.098(3) Uani 1 1 d U . .
C71 C 0.8516(11) 0.5818(4) 0.6267(10) 0.116(3) Uani 1 1 d U . .
H71A H 0.8021 0.5869 0.5532 0.174 Uiso 1 1 calc R . .
H71B H 0.9304 0.5944 0.6198 0.174 Uiso 1 1 calc R . .
H71C H 0.8181 0.5993 0.6891 0.174 Uiso 1 1 calc R . .
C72 C 0.8581(10) 0.5297(4) 0.6530(10) 0.108(3) Uani 1 1 d U . .

loop_
_atom_site_aniso_label
_atom_site_aniso_U_11
_atom_site_aniso_U_22
_atom_site_aniso_U_33
_atom_site_aniso_U_23
_atom_site_aniso_U_13
_atom_site_aniso_U_12
N1 0.089(5) 0.102(5) 0.186(8) 0.003(5) 0.029(5) 0.040(4)
N2 0.146(6) 0.168(7) 0.117(5) -0.065(5) 0.050(5) 0.067(6)
N3 0.211(9) 0.127(6) 0.086(4) -0.068(4) 0.068(5) -0.082(6)
N4 0.204(8) 0.034(3) 0.146(6) 0.016(3) 0.048(5) 0.015(3)
N5 0.168(11) 0.116(7) 0.259(15) -0.041(8) 0.048(10) 0.019(7)
N6 0.232(14) 0.110(6) 0.218(13) 0.035(8) 0.088(11) 0.020(8)
O1 0.045(2) 0.075(3) 0.068(3) -0.036(2) -0.0048(19) 0.010(2)
O2 0.063(4) 0.073(4) 0.117(6) 0.010(4) 0.023(4) 0.017(3)
O2' 0.063(4) 0.073(4) 0.117(6) 0.010(4) 0.023(4) 0.017(3)
O3 0.059(2) 0.0377(19) 0.064(2) -0.0116(17) 0.0217(19) -0.0030(16)
O4 0.059(4) 0.111(5) 0.061(3) -0.027(3) 0.020(3) -0.010(3)
O4' 0.059(4) 0.111(5) 0.061(3) -0.027(3) 0.020(3) -0.010(3)
O5 0.054(2) 0.052(2) 0.0433(19) -0.0067(16) 0.0030(17) 0.0085(17)
O6 0.175(8) 0.061(4) 0.061(4) -0.007(3) 0.040(4) -0.041(4)
O6' 0.175(8) 0.061(4) 0.061(4) -0.007(3) 0.040(4) -0.041(4)
O7 0.054(2) 0.0383(18) 0.0447(19) -0.0023(15) 0.0110(17) 0.0035(16)
O8 0.080(5) 0.067(4) 0.087(4) 0.016(3) -0.016(3) 0.010(3)
O8' 0.080(5) 0.067(4) 0.087(4) 0.016(3) -0.016(3) 0.010(3)
C1 0.032(3) 0.060(3) 0.040(3) -0.010(2) -0.013(2) 0.012(2)
C2 0.053(4) 0.076(4) 0.030(3) -0.017(2) -0.006(2) 0.002(3)
C3 0.037(3) 0.090(4) 0.059(3) -0.041(3) 0.001(3) -0.006(3)
C4 0.038(3) 0.080(4) 0.071(4) -0.034(3) 0.005(3) -0.012(3)
C5 0.025(3) 0.081(4) 0.058(3) -0.032(3) 0.007(2) -0.003(3)
C6 0.031(3) 0.066(3) 0.049(3) -0.027(3) -0.009(2) 0.007(2)
C7 0.071(5) 0.099(5) 0.109(5) -0.067(4) 0.022(4) -0.014(4)
C8 0.150(8) 0.103(7) 0.222(13) -0.072(8) 0.105(8) -0.014(6)
C9 0.205(14) 0.251(15) 0.087(6) -0.072(6) -0.003(7) -0.058(10)
C10 0.218(12) 0.149(9) 0.206(12) -0.135(9) 0.138(11) -0.112(9)
C11 0.135(7) 0.069(4) 0.083(5) -0.010(4) 0.001(4) 0.044(4)
C12 0.075(5) 0.065(4) 0.065(5) -0.006(4) 0.008(4) -0.014(3)
C12' 0.075(5) 0.065(4) 0.065(5) -0.006(4) 0.008(4) -0.014(3)
C13 0.159(13) 0.154(10) 0.277(18) 0.060(12) 0.089(13) 0.019(9)
C14 0.30(3) 0.40(4) 0.28(2) 0.18(3) 0.067(19) -0.10(3)
C15 0.094(6) 0.081(6) 0.160(8) 0.034(5) 0.018(6) -0.004(4)
C16 0.167(13) 0.174(13) 0.168(11) -0.009(9) 0.049(10) 0.041(10)
C17 0.034(3) 0.069(3) 0.065(3) -0.032(3) 0.011(2) -0.011(3)
C18 0.045(3) 0.059(3) 0.069(3) -0.024(3) 0.025(3) -0.005(3)
C19 0.057(4) 0.060(3) 0.095(5) -0.034(3) 0.040(3) -0.021(3)
C20 0.090(5) 0.045(3) 0.095(5) -0.019(3) 0.064(4) -0.009(3)
C21 0.087(5) 0.042(3) 0.072(4) -0.003(3) 0.039(3) 0.001(3)
C22 0.055(3) 0.045(3) 0.047(3) -0.003(2) 0.025(2) -0.004(2)
C23 0.049(3) 0.047(3) 0.055(3) -0.014(2) 0.027(2) -0.008(2)
C24 0.138(7) 0.041(3) 0.145(7) -0.028(4) 0.083(6) -0.012(4)
C25 0.57(3) 0.050(5) 0.132(8) -0.017(6) 0.095(11) -0.005(11)
C26 0.302(16) 0.039(4) 0.299(17) 0.006(7) 0.233(15) 0.003(7)
C27 0.155(9) 0.035(5) 0.58(3) -0.061(11) 0.032(13) 0.019(5)
C28 0.059(6) 0.038(4) 0.065(5) -0.008(3) 0.025(4) 0.009(4)
C29 0.071(5) 0.075(5) 0.056(4) 0.007(4) 0.016(3) 0.009(4)
C28' 0.059(6) 0.038(4) 0.065(5) -0.008(3) 0.025(4) 0.009(4)
C29' 0.071(5) 0.075(5) 0.056(4) 0.007(4) 0.016(3) 0.009(4)
C30 0.164(14) 0.42(3) 0.134(11) -0.079(15) -0.012(9) 0.135(14)
C31 0.125(10) 0.46(4) 0.28(3) -0.09(2) -0.042(14) 0.076(18)
C32 0.224(14) 0.131(9) 0.118(7) -0.057(7) -0.045(8) 0.082(9)
C33 0.52(4) 0.151(14) 0.139(13) -0.052(10) -0.033(17) 0.005(15)
C34 0.061(4) 0.059(3) 0.039(3) 0.001(2) 0.016(2) -0.001(3)
C35 0.043(3) 0.069(3) 0.033(3) 0.009(2) 0.002(2) 0.010(2)
C36 0.077(4) 0.066(4) 0.050(3) 0.018(3) 0.019(3) 0.027(3)
C37 0.068(4) 0.077(4) 0.053(3) 0.023(3) 0.012(3) 0.030(3)
C38 0.047(4) 0.082(4) 0.039(3) 0.013(3) 0.004(3) 0.022(3)
C39 0.036(3) 0.056(3) 0.026(2) 0.001(2) -0.0080(19) 0.004(2)
C40 0.040(3) 0.052(3) 0.030(2) 0.003(2) -0.003(2) 0.009(2)
C41 0.123(6) 0.136(7) 0.110(6) 0.056(5) 0.070(5) 0.089(5)
C42 0.237(12) 0.159(9) 0.207(12) 0.128(9) 0.145(11) 0.155(9)
C43 0.223(13) 0.075(6) 0.124(6) 0.025(5) 0.073(7) 0.068(6)
C44 0.096(6) 0.263(13) 0.124(8) 0.048(8) 0.019(6) 0.115(6)
C45 0.083(7) 0.048(4) 0.051(5) -0.002(4) 0.027(4) -0.011(4)
C46 0.086(7) 0.070(5) 0.050(4) 0.000(3) 0.016(4) -0.015(4)
C45' 0.083(7) 0.048(4) 0.051(5) -0.002(4) 0.027(4) -0.011(4)
C46' 0.086(7) 0.070(5) 0.050(4) 0.000(3) 0.016(4) -0.015(4)
C47 0.335(18) 0.187(12) 0.108(7) -0.048(7) 0.105(9) -0.178(13)
C48 0.38(3) 0.48(4) 0.105(10) 0.013(16) 0.058(11) -0.17(3)
C49 0.39(2) 0.148(10) 0.122(9) -0.009(7) 0.058(13) -0.145(13)
C50 0.63(5) 0.212(17) 0.20(2) 0.062(18) -0.06(3) 0.00(2)
C51 0.033(3) 0.055(3) 0.047(3) -0.002(2) 0.007(2) -0.006(2)
C52 0.035(3) 0.046(3) 0.039(2) 0.004(2) 0.006(2) -0.001(2)
C53 0.045(3) 0.065(4) 0.045(3) -0.004(3) -0.002(2) 0.013(3)
C54 0.053(4) 0.091(5) 0.057(3) -0.016(3) 0.005(3) 0.015(3)
C55 0.060(4) 0.076(4) 0.034(3) -0.009(3) -0.011(2) 0.022(3)
C56 0.040(3) 0.050(3) 0.040(3) -0.002(2) 0.004(2) 0.003(2)
C57 0.037(3) 0.041(3) 0.033(2) 0.0059(19) 0.005(2) -0.002(2)
C58 0.079(5) 0.196(9) 0.065(4) -0.027(5) 0.011(4) 0.077(5)
C59 0.169(12) 0.186(10) 0.135(8) -0.049(7) 0.007(8) 0.110(8)
C60 0.097(7) 0.292(15) 0.162(11) -0.010(11) 0.046(7) 0.070(8)
C61 0.153(10) 0.53(3) 0.126(8) -0.183(12) -0.069(8) 0.229(14)
C62 0.074(7) 0.041(3) 0.062(7) 0.005(4) 0.010(4) 0.009(4)
C63 0.072(6) 0.059(4) 0.062(5) 0.003(4) 0.019(4) -0.004(4)
C62' 0.074(7) 0.041(3) 0.062(7) 0.005(4) 0.010(4) 0.009(4)
C63' 0.072(6) 0.059(4) 0.062(5) 0.003(4) 0.019(4) -0.004(4)
C64 0.228(14) 0.099(7) 0.163(11) -0.032(7) 0.053(8) -0.040(8)
C65 0.182(16) 0.127(12) 0.41(3) 0.029(15) 0.071(15) -0.027(10)
C66 0.135(9) 0.077(6) 0.219(11) 0.042(7) 0.046(7) 0.015(6)
C67 0.208(16) 0.151(13) 0.259(16) 0.127(14) 0.054(12) 0.021(11)
C68 0.046(3) 0.069(3) 0.037(3) 0.002(3) -0.005(2) 0.012(3)
C69 0.071(5) 0.088(5) 0.073(4) -0.009(4) 0.012(4) 0.001(4)
C70 0.112(7) 0.081(5) 0.105(6) -0.006(5) 0.033(5) -0.003(5)
C71 0.134(9) 0.112(6) 0.106(7) -0.007(5) 0.027(6) -0.019(6)
C72 0.115(7) 0.102(5) 0.119(7) -0.001(6) 0.060(6) 0.011(6)

loop_
_atom_type_symbol
_atom_type_description
_atom_type_scat_dispersion_real
_atom_type_scat_dispersion_imag
_atom_type_scat_source
C C 0.0033 0.0016 'International Tables Vol C Tables 4.2.6.8 and 6.1.1.4'
H H 0.0000 0.0000 'International Tables Vol C Tables 4.2.6.8 and 6.1.1.4'
N N 0.0061 0.0033 'International Tables Vol C Tables 4.2.6.8 and 6.1.1.4'
O O 0.0106 0.0060 'International Tables Vol C Tables 4.2.6.8 and 6.1.1.4'

loop_
_geom_angle_atom_site_label_1
_geom_angle_atom_site_label_2
_geom_angle_atom_site_label_3
_geom_angle
_geom_angle_site_symmetry_1
_geom_angle_site_symmetry_3
_geom_angle_publ_flag
C15 N1 C13 116.3(10) . . ?
C15 N1 C12' 163.6(11) . . ?
C13 N1 C12' 79.4(12) . . ?
C15 N1 C12 105.5(8) . . ?
C13 N1 C12 137.9(10) . . ?
C12' N1 C12 59.4(10) . . ?
C29 N2 C29' 53.4(9) . . ?
C29 N2 C30 151.6(9) . . ?
C29' N2 C30 98.7(11) . . ?
C29 N2 C32 101.0(8) . . ?
C29' N2 C32 153.9(11) . . ?
C30 N2 C32 106.1(8) . . ?
C46 N3 C47 137.8(9) . . ?
C46 N3 C49 105.5(9) . . ?
C47 N3 C49 116.6(9) . . ?
C46 N3 C46' 49.8(8) . . ?
C47 N3 C46' 88.3(8) . . ?
C49 N3 C46' 155.2(10) . . ?
C63 N4 C63' 56.8(9) . . ?
C63 N4 C64 152.4(9) . . ?
C63' N4 C64 99.1(11) . . ?
C63 N4 C66 91.6(8) . . ?
C63' N4 C66 146.7(11) . . ?
C64 N4 C66 108.1(8) . . ?
C11 O1 C6 119.8(5) . . ?
C28' O3 C28 36.0(8) . . ?
C28' O3 C23 121.6(9) . . ?
C28 O3 C23 111.6(5) . . ?
C45' O5 C40 112.5(9) . . ?
C45' O5 C45 35.4(7) . . ?
C40 O5 C45 113.4(6) . . ?
C62 O7 C57 118.5(6) . . ?
C62 O7 C62' 33.7(8) . . ?
C57 O7 C62' 115.7(8) . . ?
C2 C1 C6 117.8(5) . . ?
C2 C1 C68 120.0(5) . . ?
C6 C1 C68 122.0(5) . . ?
C1 C2 C3 123.4(5) . . ?
C4 C3 C2 116.2(5) . . ?
C4 C3 C7 123.3(7) . . ?
C2 C3 C7 120.3(6) . . ?
C3 C4 C5 122.5(6) . . ?
C4 C5 C6 118.9(5) . . ?
C4 C5 C17 118.2(6) . . ?
C6 C5 C17 122.5(5) . . ?
O1 C6 C1 120.2(5) . . ?
O1 C6 C5 118.9(5) . . ?
C1 C6 C5 120.9(5) . . ?
C10 C7 C8 127.5(10) . . ?
C10 C7 C3 114.3(7) . . ?
C8 C7 C3 108.6(7) . . ?
C10 C7 C9 100.4(11) . . ?
C8 C7 C9 95.7(10) . . ?
C3 C7 C9 105.5(9) . . ?
O1 C11 C12' 163.5(13) . . ?
O1 C11 C12 125.8(9) . . ?
C12' C11 C12 65.1(11) . . ?
O2 C12 C11 122.8(11) . . ?
O2 C12 N1 122.6(10) . . ?
C11 C12 N1 114.7(9) . . ?
O2' C12' C11 99.5(17) . . ?
O2' C12' N1 137.7(17) . . ?
C11 C12' N1 120.9(15) . . ?
C14 C13 N1 109.7(15) . . ?
N1 C15 C16 110.4(10) . . ?
C5 C17 C18 111.9(5) . . ?
C23 C18 C19 119.1(7) . . ?
C23 C18 C17 121.9(5) . . ?
C19 C18 C17 119.0(6) . . ?
C20 C19 C18 121.2(7) . . ?
C19 C20 C21 119.0(6) . . ?
C19 C20 C24 120.1(8) . . ?
C21 C20 C24 120.8(9) . . ?
C22 C21 C20 120.3(7) . . ?
C21 C22 C23 118.9(6) . . ?
C21 C22 C34 117.7(6) . . ?
C23 C22 C34 123.5(5) . . ?
O3 C23 C18 119.4(6) . . ?
O3 C23 C22 119.8(5) . . ?
C18 C23 C22 120.7(5) . . ?
C27 C24 C26 116.3(14) . . ?
C27 C24 C25 101.0(15) . . ?
C26 C24 C25 109.1(13) . . ?
C27 C24 C20 110.1(8) . . ?
C26 C24 C20 109.2(6) . . ?
C25 C24 C20 110.8(9) . . ?
O3 C28 C29 115.0(9) . . ?
O4 C29 N2 130.1(10) . . ?
O4 C29 C28 122.4(9) . . ?
N2 C29 C28 107.4(9) . . ?
O3 C28' C29' 119.0(17) . . ?
O4' C29' C28' 122.9(16) . . ?
O4' C29' N2 124.7(16) . . ?
C28' C29' N2 112.3(15) . . ?
C31 C30 N2 106.1(16) . . ?
C33 C32 N2 104.4(12) . . ?
C35 C34 C22 109.5(4) . . ?
C36 C35 C40 117.9(5) . . ?
C36 C35 C34 119.1(5) . . ?
C40 C35 C34 122.9(5) . . ?
C35 C36 C37 121.9(6) . . ?
C38 C37 C36 118.7(6) . . ?
C38 C37 C41 120.6(6) . . ?
C36 C37 C41 120.7(6) . . ?
C37 C38 C39 122.9(5) . . ?
C38 C39 C40 116.9(5) . . ?
C38 C39 C51 121.1(5) . . ?
C40 C39 C51 121.9(5) . . ?
O5 C40 C39 118.9(4) . . ?
O5 C40 C35 119.7(4) . . ?
C39 C40 C35 121.3(5) . . ?
C42 C41 C43 118.2(11) . . ?
C42 C41 C37 113.2(7) . . ?
C43 C41 C37 108.1(7) . . ?
C42 C41 C44 106.8(12) . . ?
C43 C41 C44 104.6(9) . . ?
C37 C41 C44 104.7(9) . . ?
O5 C45 C46 114.1(8) . . ?
O6 C46 N3 126.1(10) . . ?
O6 C46 C45 122.1(10) . . ?
N3 C46 C45 111.8(9) . . ?
O5 C45' C46' 117.1(13) . . ?
O6' C46' C45' 117.6(15) . . ?
O6' C46' N3 132.0(14) . . ?
C45' C46' N3 110.2(11) . . ?
N3 C47 C48 106.4(12) . . ?
N3 C49 C50 106.1(15) . . ?
C39 C51 C52 110.3(4) . . ?
C53 C52 C57 117.3(4) . . ?
C53 C52 C51 120.8(5) . . ?
C57 C52 C51 121.7(4) . . ?
C54 C53 C52 124.1(5) . . ?
C53 C54 C55 116.8(5) . . ?
C53 C54 C58 121.1(6) . . ?
C55 C54 C58 122.1(6) . . ?
C56 C55 C54 121.8(5) . . ?
C55 C56 C57 118.7(5) . . ?
C55 C56 C68 119.9(5) . . ?
C57 C56 C68 121.4(5) . . ?
C52 C57 O7 119.5(4) . . ?
C52 C57 C56 120.8(5) . . ?
O7 C57 C56 119.6(4) . . ?
C61 C58 C54 112.6(7) . . ?
C61 C58 C59 117.1(13) . . ?
C54 C58 C59 109.9(8) . . ?
C61 C58 C60 112.5(13) . . ?
C54 C58 C60 107.6(10) . . ?
C59 C58 C60 95.7(10) . . ?
O7 C62 C63 115.1(11) . . ?
O8 C63 N4 135.1(11) . . ?
O8 C63 C62 121.2(10) . . ?
N4 C63 C62 103.2(10) . . ?
O7 C62' C63' 113.7(15) . . ?
O8' C63' N4 132.1(16) . . ?
O8' C63' C62' 122.2(16) . . ?
N4 C63' C62' 103.8(14) . . ?
C65 C64 N4 107.0(16) . . ?
C67 C66 N4 114.5(11) . . ?
C56 C68 C1 110.0(4) . . ?
N5 C70 C69 178.6(12) . . ?
N6 C72 C71 177.0(12) . . ?

loop_
_geom_bond_atom_site_label_1
_geom_bond_atom_site_label_2
_geom_bond_distance
_geom_bond_site_symmetry_2
_geom_bond_publ_flag
N1 C15 1.377(11) . ?
N1 C13 1.391(14) . ?
N1 C12' 1.41(2) . ?
N1 C12 1.498(15) . ?
N2 C29 1.452(14) . ?
N2 C29' 1.45(2) . ?
N2 C30 1.606(15) . ?
N2 C32 1.619(12) . ?
N3 C46 1.375(13) . ?
N3 C47 1.400(11) . ?
N3 C49 1.397(12) . ?
N3 C46' 1.55(2) . ?
N4 C63 1.510(15) . ?
N4 C63' 1.48(2) . ?
N4 C64 1.722(17) . ?
N4 C66 1.847(16) . ?
N5 C70 1.121(13) . ?
N6 C72 1.133(13) . ?
O1 C11 1.293(9) . ?
O1 C6 1.382(7) . ?
O2 C12 1.188(13) . ?
O2' C12' 1.27(2) . ?
O3 C28' 1.305(18) . ?
O3 C28 1.375(10) . ?
O3 C23 1.394(7) . ?
O4 C29 1.189(12) . ?
O4' C29' 1.32(2) . ?
O5 C45' 1.307(16) . ?
O5 C40 1.382(6) . ?
O5 C45 1.465(12) . ?
O6 C46 1.212(13) . ?
O6' C46' 1.27(2) . ?
O7 C62 1.382(12) . ?
O7 C57 1.392(6) . ?
O7 C62' 1.422(19) . ?
O8 C63 1.219(14) . ?
O8' C63' 1.19(2) . ?
C1 C2 1.377(8) . ?
C1 C6 1.398(8) . ?
C1 C68 1.553(9) . ?
C2 C3 1.408(9) . ?
C3 C4 1.375(9) . ?
C3 C7 1.535(9) . ?
C4 C5 1.398(8) . ?
C5 C6 1.380(9) . ?
C5 C17 1.538(8) . ?
C7 C10 1.364(13) . ?
C7 C8 1.477(14) . ?
C7 C9 1.68(2) . ?
C11 C12' 1.34(2) . ?
C11 C12 1.343(15) . ?
C13 C14 1.36(2) . ?
C15 C16 1.382(16) . ?
C17 C18 1.503(10) . ?
C18 C23 1.396(9) . ?
C18 C19 1.391(9) . ?
C19 C20 1.392(12) . ?
C20 C21 1.395(11) . ?
C20 C24 1.541(10) . ?
C21 C22 1.419(8) . ?
C22 C23 1.382(9) . ?
C22 C34 1.539(9) . ?
C24 C27 1.450(18) . ?
C24 C26 1.520(13) . ?
C24 C25 1.474(17) . ?
C28 C29 1.543(16) . ?
C28' C29' 1.48(3) . ?
C30 C31 1.36(3) . ?
C32 C33 1.41(2) . ?
C34 C35 1.501(8) . ?
C35 C36 1.383(8) . ?
C35 C40 1.406(8) . ?
C36 C37 1.384(9) . ?
C37 C38 1.365(9) . ?
C37 C41 1.592(10) . ?
C38 C39 1.394(8) . ?
C39 C40 1.404(7) . ?
C39 C51 1.507(8) . ?
C41 C42 1.397(14) . ?
C41 C43 1.477(15) . ?
C41 C44 1.60(2) . ?
C45 C46 1.509(16) . ?
C45' C46' 1.51(2) . ?
C47 C48 1.64(3) . ?
C49 C50 1.61(3) . ?
C51 C52 1.528(7) . ?
C52 C53 1.381(8) . ?
C52 C57 1.398(7) . ?
C53 C54 1.363(9) . ?
C54 C55 1.408(9) . ?
C54 C58 1.542(10) . ?
C55 C56 1.376(8) . ?
C56 C57 1.394(7) . ?
C56 C68 1.523(8) . ?
C58 C61 1.408(14) . ?
C58 C59 1.519(18) . ?
C58 C60 1.58(2) . ?
C62 C63 1.521(18) . ?
C62' C63' 1.51(3) . ?
C64 C65 1.24(2) . ?
C66 C67 1.32(2) . ?
C69 C70 1.412(12) . ?
C71 C72 1.435(15) . ?
